data_4320394
loop_
_publ_author_name
'Renata Dreos'
'Alessandro Felluga'
'Giorgio Nardin'
'Lucio Randaccio'
'Patrizia Siega'
'Giovanni Tauzher'

_publ_section_title
;
 A New Organocobalt Complex Containing a Co-N-C Three Membered Ring
;
_journal_name_full 'Inorganic Chemistry'
_journal_page_first 5541
_journal_page_last 5546
_journal_paper_doi 10.1021/ic010418d
_journal_volume 40
_journal_year 2001
_chemical_formula_sum 'C23 H34 Cl Co N6 O6'
_chemical_formula_weight 584.94
_chemical_name_systematic
;

  ?

;
_space_group_IT_number 14
_symmetry_cell_setting monoclinic
_symmetry_space_group_name_Hall '-P 2ybc'
_symmetry_space_group_name_H-M 'P 1 21/c 1'
_atom_sites_solution_hydrogens geom
_atom_sites_solution_primary direct
_atom_sites_solution_secondary difmap
_audit_creation_method SHELXL-97
_cell_angle_alpha 90.00
_cell_angle_beta 111.36(4)
_cell_angle_gamma 90.00
_cell_formula_units_Z 4
_cell_length_a 14.422(3)
_cell_length_b 10.643(2)
_cell_length_c 18.488(10)
_cell_measurement_temperature 293(2)
_cell_volume 2642.9(18)
_computing_structure_refinement 'SHELXL-97 (Sheldrick, 1997)'
_diffrn_ambient_temperature 293(2)
_diffrn_detector_area_resol_mean 'image plate DIP1030'
_diffrn_measured_fraction_theta_full 0.976
_diffrn_measured_fraction_theta_max 0.976
_diffrn_radiation_monochromator graphite
_diffrn_radiation_source 'fine-focus sealed tube'
_diffrn_radiation_type MoK\a
_diffrn_radiation_wavelength 0.71070
_diffrn_reflns_av_R_equivalents 0.0490
_diffrn_reflns_av_sigmaI/netI 0.0345
_diffrn_reflns_limit_h_max 18
_diffrn_reflns_limit_h_min -19
_diffrn_reflns_limit_k_max 14
_diffrn_reflns_limit_k_min 0
_diffrn_reflns_limit_l_max 25
_diffrn_reflns_limit_l_min 0
_diffrn_reflns_number 31146
_diffrn_reflns_theta_full 28.80
_diffrn_reflns_theta_max 28.80
_diffrn_reflns_theta_min 2.25
_exptl_absorpt_coefficient_mu 0.800
_exptl_crystal_density_diffrn 1.470
_exptl_crystal_density_method 'not measured'
_exptl_crystal_F_000 1224
_exptl_crystal_size_max 0.5
_exptl_crystal_size_mid 0.4
_exptl_crystal_size_min 0.3
_refine_diff_density_max 1.030
_refine_diff_density_min -0.814
_refine_diff_density_rms 0.128
_refine_ls_extinction_coef 0.0145(17)
_refine_ls_extinction_expression Fc^*^=kFc[1+0.001xFc^2^\l^3^/sin(2\q)]^-1/4^
_refine_ls_extinction_method SHELXL
_refine_ls_goodness_of_fit_ref 1.050
_refine_ls_hydrogen_treatment mixed
_refine_ls_matrix_type full
_refine_ls_number_parameters 335
_refine_ls_number_reflns 6740
_refine_ls_number_restraints 0
_refine_ls_restrained_S_all 1.050
_refine_ls_R_factor_all 0.0757
_refine_ls_R_factor_gt 0.0663
_refine_ls_shift/su_max 0.011
_refine_ls_shift/su_mean 0.001
_refine_ls_structure_factor_coef Fsqd
_refine_ls_weighting_details 'calc w=1/[\s^2^(Fo^2^)+(0.1292P)^2^+1.4281P] where P=(Fo^2^+2Fc^2^)/3'
_refine_ls_weighting_scheme calc
_refine_ls_wR_factor_gt 0.1905
_refine_ls_wR_factor_ref 0.2044
_reflns_number_gt 5559
_reflns_number_total 6740
_reflns_threshold_expression >2sigma(I)
_cod_data_source_file ic010418d.cif
_cod_data_source_block 1
_cod_original_cell_volume 2642.9(16)
_cod_database_code 4320394

loop_
_symmetry_equiv_pos_as_xyz
'x, y, z'
'x, -y+1/2, z+1/2'
'-x, -y, -z'
'-x, y-1/2, -z-1/2'

loop_
_atom_site_label
_atom_site_type_symbol
_atom_site_fract_x
_atom_site_fract_y
_atom_site_fract_z
_atom_site_U_iso_or_equiv
_atom_site_adp_type
_atom_site_occupancy
_atom_site_symmetry_multiplicity
_atom_site_calc_flag
_atom_site_refinement_flags
_atom_site_disorder_assembly
_atom_site_disorder_group
Co1 Co 0.72730(2) 0.74279(3) 0.53073(2) 0.04173(16) Uani 1 1 d . . .
Cl Cl 1.00191(6) 1.14501(9) 0.63335(5) 0.0619(2) Uani 1 1 d . . .
N1 N 0.67652(18) 0.7287(2) 0.62449(15) 0.0471(5) Uani 1 1 d . . .
N2 N 0.77648(18) 0.9200(2) 0.55672(15) 0.0483(5) Uani 1 1 d . . .
H2 H 0.8420 0.9217 0.5630 0.058 Uiso 1 1 calc R . .
N3 N 0.61219(17) 0.8320(3) 0.46192(15) 0.0526(6) Uani 1 1 d . . .
N4 N 0.67406(18) 0.5800(2) 0.49707(15) 0.0498(5) Uani 1 1 d . . .
N5 N 0.85521(16) 0.6508(2) 0.56004(13) 0.0430(5) Uani 1 1 d . . .
N6 N 1.2127(2) 0.5820(3) 0.6485(2) 0.0742(9) Uani 1 1 d . . .
O1 O 0.52224(17) 0.7765(3) 0.42611(17) 0.0684(7) Uani 1 1 d . . .
H1 H 0.5262 0.7017 0.4374 0.103 Uiso 1 1 calc . . .
O2 O 0.57762(17) 0.5604(2) 0.45108(15) 0.0632(6) Uani 1 1 d . . .
C1 C 0.6011(2) 0.6504(3) 0.61984(19) 0.0543(7) Uani 1 1 d . . .
H1A H 0.5683 0.6091 0.5731 0.065 Uiso 1 1 calc R . .
C2 C 0.5700(3) 0.6285(4) 0.6813(2) 0.0684(9) Uani 1 1 d . . .
H211 H 0.5184 0.5726 0.6761 0.082 Uiso 1 1 calc R . .
C3 C 0.6170(3) 0.6908(5) 0.7505(2) 0.0718(10) Uani 1 1 d . . .
H3 H 0.5972 0.6783 0.7925 0.086 Uiso 1 1 calc R . .
C4 C 0.6937(3) 0.7720(4) 0.7561(2) 0.0650(9) Uani 1 1 d . . .
H4 H 0.7263 0.8150 0.8022 0.078 Uiso 1 1 calc R . .
C5 C 0.7224(2) 0.7895(3) 0.69271(18) 0.0516(6) Uani 1 1 d . . .
C6 C 0.8025(2) 0.8809(3) 0.69608(19) 0.0564(7) Uani 1 1 d . . .
H6A H 0.8603 0.8356 0.6950 0.068 Uiso 1 1 calc R . .
H6B H 0.8221 0.9275 0.7444 0.068 Uiso 1 1 calc R . .
C7 C 0.7670(2) 0.9721(3) 0.6280(2) 0.0558(7) Uani 1 1 d . . .
H7A H 0.6978 0.9930 0.6174 0.067 Uiso 1 1 calc R . .
H7B H 0.8055 1.0489 0.6422 0.067 Uiso 1 1 calc R . .
C8 C 0.7735(3) 1.0159(4) 0.4310(2) 0.0754(10) Uani 1 1 d . . .
H8A H 0.8416 1.0400 0.4580 0.113 Uiso 1 1 calc R . .
H8B H 0.7406 1.0788 0.3932 0.113 Uiso 1 1 calc R . .
H8C H 0.7714 0.9369 0.4054 0.113 Uiso 1 1 calc R . .
C9 C 0.7209(2) 1.0032(3) 0.4891(2) 0.0579(7) Uani 1 1 d . . .
H9 H 0.7149 1.0870 0.5090 0.069 Uiso 1 1 calc R . .
C10 C 0.6188(2) 0.9496(3) 0.4510(2) 0.0585(7) Uani 1 1 d . . .
C11 C 0.5345(3) 1.0305(4) 0.4023(3) 0.0865(13) Uani 1 1 d . . .
H11A H 0.5556 1.0804 0.3678 0.130 Uiso 1 1 calc R . .
H11B H 0.5141 1.0848 0.4353 0.130 Uiso 1 1 calc R . .
H11C H 0.4795 0.9784 0.3725 0.130 Uiso 1 1 calc R . .
C12 C 1.3058(3) 0.6052(5) 0.6960(3) 0.0890(14) Uani 1 1 d . . .
H12 H 1.3549 0.5486 0.6959 0.107 Uiso 1 1 calc R . .
C13 C 1.3341(3) 0.7058(5) 0.7445(3) 0.0797(12) Uani 1 1 d . . .
H13 H 1.4002 0.7173 0.7767 0.096 Uiso 1 1 calc R . .
C14 C 1.2630(3) 0.7881(6) 0.7443(3) 0.0851(13) Uani 1 1 d . . .
H14 H 1.2797 0.8585 0.7763 0.102 Uiso 1 1 calc R . .
C15 C 1.1653(3) 0.7678(4) 0.6965(3) 0.0719(10) Uani 1 1 d . . .
H15 H 1.1157 0.8237 0.6964 0.086 Uiso 1 1 calc R . .
C16 C 1.1423(2) 0.6642(3) 0.64916(18) 0.0528(7) Uani 1 1 d . . .
C17 C 1.0387(2) 0.6309(3) 0.59468(19) 0.0577(7) Uani 1 1 d . . .
H17A H 1.0301 0.5407 0.5963 0.069 Uiso 1 1 calc R . .
H17B H 1.0326 0.6528 0.5422 0.069 Uiso 1 1 calc R . .
C18 C 0.95469(19) 0.6956(3) 0.61267(17) 0.0469(6) Uani 1 1 d . . .
H18A H 0.9624 0.6787 0.6661 0.056 Uiso 1 1 calc R . .
H18B H 0.9591 0.7858 0.6069 0.056 Uiso 1 1 calc R . .
C19 C 0.8638(3) 0.4746(3) 0.6514(2) 0.0645(8) Uani 1 1 d . . .
H19A H 0.9338 0.4855 0.6794 0.097 Uiso 1 1 calc R . .
H19B H 0.8464 0.3880 0.6535 0.097 Uiso 1 1 calc R . .
H19C H 0.8271 0.5258 0.6744 0.097 Uiso 1 1 calc R . .
C20 C 0.8384(2) 0.5134(3) 0.56717(18) 0.0508(6) Uani 1 1 d . . .
H20 H 0.8810 0.4663 0.5459 0.061 Uiso 1 1 calc R . .
C21 C 0.7316(2) 0.4837(3) 0.5198(2) 0.0543(7) Uani 1 1 d . . .
C22 C 0.6976(4) 0.3520(4) 0.5022(3) 0.0792(11) Uani 1 1 d . . .
H22A H 0.6585 0.3289 0.5325 0.119 Uiso 1 1 calc R . .
H22B H 0.7543 0.2975 0.5148 0.119 Uiso 1 1 calc R . .
H22C H 0.6579 0.3444 0.4480 0.119 Uiso 1 1 calc R . .
C23 C 0.8230(2) 0.7010(3) 0.48282(16) 0.0475(6) Uani 1 1 d . . .
H23A H 0.8016 0.6407 0.4406 0.057 Uiso 1 1 calc R . .
H23B H 0.8617 0.7699 0.4742 0.057 Uiso 1 1 calc R . .
O3 O 0.9899(4) 1.0126(5) 0.6223(3) 0.0973(14) Uiso 0.80 1 d P . .
O4 O 1.1073(5) 1.1609(6) 0.6666(4) 0.1240(18) Uiso 0.80 1 d P . .
O5 O 0.9531(5) 1.2140(7) 0.5654(4) 0.138(2) Uiso 0.80 1 d P . .
O6 O 0.9641(3) 1.1776(5) 0.6927(3) 0.0876(11) Uiso 0.80 1 d P . .
O41 O 1.0856(10) 1.2135(14) 0.6384(8) 0.063(3) Uiso 0.20 1 d P . .
O51 O 0.9042(10) 1.2013(13) 0.5739(8) 0.062(3) Uiso 0.20 1 d P . .
O31 O 0.9867(10) 1.0284(13) 0.5891(8) 0.062(3) Uiso 0.20 1 d P . .
O61 O 0.9779(18) 1.111(2) 0.6988(14) 0.116(7) Uiso 0.20 1 d P . .

loop_
_atom_site_aniso_label
_atom_site_aniso_U_11
_atom_site_aniso_U_22
_atom_site_aniso_U_33
_atom_site_aniso_U_23
_atom_site_aniso_U_13
_atom_site_aniso_U_12
Co1 0.0339(2) 0.0432(2) 0.0434(2) -0.00286(13) 0.00852(16) -0.00147(12)
Cl 0.0547(4) 0.0699(5) 0.0597(5) -0.0038(3) 0.0190(3) -0.0105(3)
N1 0.0381(11) 0.0546(13) 0.0470(12) -0.0042(10) 0.0135(9) -0.0020(9)
N2 0.0407(11) 0.0459(12) 0.0533(13) -0.0051(10) 0.0112(10) -0.0030(9)
N3 0.0375(11) 0.0560(14) 0.0535(13) -0.0021(10) 0.0035(10) 0.0014(10)
N4 0.0427(12) 0.0527(13) 0.0497(13) -0.0061(10) 0.0117(10) -0.0080(10)
N5 0.0400(10) 0.0436(11) 0.0432(11) -0.0007(8) 0.0125(9) 0.0015(8)
N6 0.0459(15) 0.077(2) 0.099(2) 0.0011(17) 0.0256(15) 0.0084(13)
O1 0.0404(11) 0.0651(14) 0.0793(17) -0.0011(12) -0.0027(11) -0.0059(10)
O2 0.0463(11) 0.0626(14) 0.0690(14) -0.0126(11) 0.0071(10) -0.0155(10)
C1 0.0444(14) 0.0619(18) 0.0545(16) -0.0040(13) 0.0154(12) -0.0042(12)
C2 0.0571(19) 0.081(2) 0.071(2) 0.0065(18) 0.0281(17) -0.0075(16)
C3 0.063(2) 0.099(3) 0.0568(19) 0.0106(19) 0.0257(16) -0.003(2)
C4 0.0596(19) 0.086(2) 0.0451(16) -0.0018(15) 0.0141(14) 0.0021(17)
C5 0.0397(13) 0.0625(17) 0.0482(15) -0.0030(12) 0.0110(11) 0.0031(12)
C6 0.0448(14) 0.0680(19) 0.0529(16) -0.0179(14) 0.0137(12) -0.0089(13)
C7 0.0484(15) 0.0485(15) 0.0707(19) -0.0152(13) 0.0220(14) -0.0040(12)
C8 0.068(2) 0.080(3) 0.073(2) 0.0185(19) 0.0190(18) -0.0072(19)
C9 0.0574(17) 0.0420(14) 0.0639(19) 0.0063(12) 0.0096(14) -0.0002(12)
C10 0.0480(15) 0.0522(17) 0.0647(19) 0.0028(13) 0.0079(13) 0.0080(13)
C11 0.061(2) 0.074(3) 0.099(3) 0.014(2) 0.000(2) 0.0186(19)
C12 0.0412(17) 0.096(3) 0.121(4) 0.015(3) 0.019(2) 0.0131(19)
C13 0.0426(17) 0.115(3) 0.072(2) 0.014(2) 0.0099(16) -0.001(2)
C14 0.055(2) 0.121(4) 0.076(3) -0.028(3) 0.0201(19) -0.016(2)
C15 0.0467(18) 0.091(3) 0.074(2) -0.0213(19) 0.0175(17) 0.0009(16)
C16 0.0417(13) 0.0647(18) 0.0518(15) 0.0093(13) 0.0169(12) 0.0037(12)
C17 0.0435(14) 0.072(2) 0.0569(17) -0.0080(14) 0.0170(13) 0.0061(13)
C18 0.0376(12) 0.0529(15) 0.0469(14) -0.0006(11) 0.0113(10) 0.0025(11)
C19 0.070(2) 0.0585(19) 0.0619(19) 0.0125(15) 0.0201(16) 0.0033(15)
C20 0.0507(15) 0.0435(14) 0.0565(16) -0.0004(11) 0.0177(13) 0.0015(11)
C21 0.0568(17) 0.0458(15) 0.0598(17) -0.0042(12) 0.0205(14) -0.0031(12)
C22 0.082(3) 0.0486(19) 0.102(3) -0.0108(19) 0.028(2) -0.0114(17)
C23 0.0449(14) 0.0524(15) 0.0426(13) 0.0011(11) 0.0129(11) 0.0016(11)

loop_
_atom_type_symbol
_atom_type_description
_atom_type_scat_dispersion_real
_atom_type_scat_dispersion_imag
_atom_type_scat_source
C C 0.0033 0.0016 'International Tables Vol C Tables 4.2.6.8 and 6.1.1.4'
Co Co 0.3494 0.9721 'International Tables Vol C Tables 4.2.6.8 and 6.1.1.4'
O O 0.0106 0.0060 'International Tables Vol C Tables 4.2.6.8 and 6.1.1.4'
N N 0.0061 0.0033 'International Tables Vol C Tables 4.2.6.8 and 6.1.1.4'
Cl Cl 0.1484 0.1585 'International Tables Vol C Tables 4.2.6.8 and 6.1.1.4'
H H 0.0000 0.0000 'International Tables Vol C Tables 4.2.6.8 and 6.1.1.4'

loop_
_geom_angle_atom_site_label_1
_geom_angle_atom_site_label_2
_geom_angle_atom_site_label_3
_geom_angle
_geom_angle_site_symmetry_1
_geom_angle_site_symmetry_3
_geom_angle_publ_flag
N4 Co1 N3 94.85(11) . . ?
N4 Co1 C23 84.92(12) . . ?
N3 Co1 C23 113.25(12) . . ?
N4 Co1 N5 82.20(10) . . ?
N3 Co1 N5 155.98(11) . . ?
C23 Co1 N5 42.84(11) . . ?
N4 Co1 N2 174.93(10) . . ?
N3 Co1 N2 80.79(11) . . ?
C23 Co1 N2 94.40(12) . . ?
N5 Co1 N2 100.72(10) . . ?
N4 Co1 N1 89.13(11) . . ?
N3 Co1 N1 95.92(11) . . ?
C23 Co1 N1 150.59(11) . . ?
N5 Co1 N1 107.82(10) . . ?
N2 Co1 N1 93.88(10) . . ?
O41 Cl O5 85.8(7) . . ?
O41 Cl O61 123.6(12) . . ?
O5 Cl O61 134.1(11) . . ?
O41 Cl O3 126.0(6) . . ?
O5 Cl O3 113.2(4) . . ?
O61 Cl O3 79.5(10) . . ?
O41 Cl O4 31.0(6) . . ?
O5 Cl O4 115.6(4) . . ?
O61 Cl O4 102.4(10) . . ?
O3 Cl O4 103.5(3) . . ?
O41 Cl O6 112.8(6) . . ?
O5 Cl O6 110.6(4) . . ?
O61 Cl O6 29.6(10) . . ?
O3 Cl O6 106.7(3) . . ?
O4 Cl O6 106.5(3) . . ?
O41 Cl O31 115.8(8) . . ?
O5 Cl O31 91.1(6) . . ?
O61 Cl O31 103.3(12) . . ?
O3 Cl O31 24.9(5) . . ?
O4 Cl O31 105.1(6) . . ?
O6 Cl O31 127.8(6) . . ?
O41 Cl O51 112.8(8) . . ?
O5 Cl O51 30.3(5) . . ?
O61 Cl O51 105.0(11) . . ?
O3 Cl O51 104.3(5) . . ?
O4 Cl O51 143.8(6) . . ?
O6 Cl O51 87.0(5) . . ?
O31 Cl O51 91.1(7) . . ?
C1 N1 C5 117.6(3) . . ?
C1 N1 Co1 120.2(2) . . ?
C5 N1 Co1 122.0(2) . . ?
C7 N2 C9 109.0(2) . . ?
C7 N2 Co1 115.1(2) . . ?
C9 N2 Co1 108.59(18) . . ?
C10 N3 O1 117.6(3) . . ?
C10 N3 Co1 119.3(2) . . ?
O1 N3 Co1 123.1(2) . . ?
C21 N4 O2 118.3(3) . . ?
C21 N4 Co1 118.8(2) . . ?
O2 N4 Co1 123.0(2) . . ?
C23 N5 C18 114.7(2) . . ?
C23 N5 C20 116.6(2) . . ?
C18 N5 C20 113.9(2) . . ?
C23 N5 Co1 67.14(15) . . ?
C18 N5 Co1 126.86(18) . . ?
C20 N5 Co1 110.01(17) . . ?
C12 N6 C16 117.2(4) . . ?
N1 C1 C2 123.1(3) . . ?
C3 C2 C1 118.9(3) . . ?
C4 C3 C2 118.8(3) . . ?
C3 C4 C5 119.8(3) . . ?
N1 C5 C4 121.7(3) . . ?
N1 C5 C6 117.2(3) . . ?
C4 C5 C6 121.0(3) . . ?
C5 C6 C7 111.0(3) . . ?
N2 C7 C6 112.6(3) . . ?
C10 C9 N2 107.6(3) . . ?
C10 C9 C8 111.1(3) . . ?
N2 C9 C8 112.7(3) . . ?
N3 C10 C9 114.7(3) . . ?
N3 C10 C11 124.6(3) . . ?
C9 C10 C11 120.7(3) . . ?
N6 C12 C13 124.6(4) . . ?
C14 C13 C12 117.7(4) . . ?
C13 C14 C15 119.8(5) . . ?
C16 C15 C14 119.2(4) . . ?
N6 C16 C15 121.4(3) . . ?
N6 C16 C17 114.1(3) . . ?
C15 C16 C17 124.4(3) . . ?
C16 C17 C18 114.7(3) . . ?
N5 C18 C17 111.3(2) . . ?
N5 C20 C21 108.6(2) . . ?
N5 C20 C19 111.7(3) . . ?
C21 C20 C19 110.7(3) . . ?
N4 C21 C22 123.9(3) . . ?
N4 C21 C20 115.1(3) . . ?
C22 C21 C20 121.0(3) . . ?
N5 C23 Co1 70.02(15) . . ?
O31 O3 Cl 80.5(15) . . ?
O41 O4 Cl 71.4(13) . . ?
O51 O5 Cl 85.8(13) . . ?
O61 O6 Cl 74(2) . . ?
O4 O41 Cl 77.7(13) . . ?
O5 O51 Cl 63.9(11) . . ?
O3 O31 Cl 74.6(15) . . ?
O6 O61 Cl 76(2) . . ?

loop_
_geom_bond_atom_site_label_1
_geom_bond_atom_site_label_2
_geom_bond_distance
_geom_bond_site_symmetry_2
_geom_bond_publ_flag
Co1 N4 1.905(3) . ?
Co1 N3 1.933(3) . ?
Co1 C23 1.943(3) . ?
Co1 N5 1.982(2) . ?
Co1 N2 2.011(2) . ?
Co1 N1 2.118(3) . ?
Cl O41 1.384(14) . ?
Cl O5 1.402(7) . ?
Cl O61 1.42(2) . ?
Cl O3 1.425(5) . ?
Cl O4 1.427(6) . ?
Cl O6 1.434(5) . ?
Cl O31 1.459(14) . ?
Cl O51 1.557(13) . ?
N1 C1 1.349(4) . ?
N1 C5 1.356(4) . ?
N2 C7 1.482(4) . ?
N2 C9 1.503(4) . ?
N3 C10 1.277(4) . ?
N3 O1 1.358(3) . ?
N4 C21 1.289(4) . ?
N4 O2 1.356(3) . ?
N5 C23 1.434(4) . ?
N5 C18 1.489(3) . ?
N5 C20 1.496(4) . ?
N6 C12 1.333(5) . ?
N6 C16 1.343(4) . ?
C1 C2 1.385(5) . ?
C2 C3 1.379(6) . ?
C3 C4 1.378(6) . ?
C4 C5 1.390(5) . ?
C5 C6 1.494(4) . ?
C6 C7 1.522(5) . ?
C8 C9 1.529(6) . ?
C9 C10 1.494(5) . ?
C10 C11 1.495(5) . ?
C12 C13 1.360(7) . ?
C13 C14 1.348(7) . ?
C14 C15 1.381(5) . ?
C15 C16 1.371(5) . ?
C16 C17 1.509(4) . ?
C17 C18 1.531(4) . ?
C19 C20 1.521(5) . ?
C20 C21 1.501(4) . ?
C21 C22 1.482(5) . ?
O3 O31 0.622(14) . ?
O4 O41 0.752(14) . ?
O5 O51 0.787(13) . ?
O6 O61 0.73(2) . ?

loop_
_geom_torsion_atom_site_label_1
_geom_torsion_atom_site_label_2
_geom_torsion_atom_site_label_3
_geom_torsion_atom_site_label_4
_geom_torsion
_geom_torsion_site_symmetry_1
_geom_torsion_site_symmetry_2
_geom_torsion_site_symmetry_3
_geom_torsion_site_symmetry_4
_geom_torsion_publ_flag
N4 Co1 N1 C1 -23.1(2) . . . . ?
N3 Co1 N1 C1 71.7(2) . . . . ?
C23 Co1 N1 C1 -101.1(3) . . . . ?
N5 Co1 N1 C1 -104.6(2) . . . . ?
N2 Co1 N1 C1 152.9(2) . . . . ?
N4 Co1 N1 C5 151.9(2) . . . . ?
N3 Co1 N1 C5 -113.4(2) . . . . ?
C23 Co1 N1 C5 73.8(3) . . . . ?
N5 Co1 N1 C5 70.3(3) . . . . ?
N2 Co1 N1 C5 -32.2(2) . . . . ?
N4 Co1 N2 C7 129.5(11) . . . . ?
N3 Co1 N2 C7 98.6(2) . . . . ?
C23 Co1 N2 C7 -148.5(2) . . . . ?
N5 Co1 N2 C7 -105.7(2) . . . . ?
N1 Co1 N2 C7 3.3(2) . . . . ?
N4 Co1 N2 C9 7.0(13) . . . . ?
N3 Co1 N2 C9 -23.9(2) . . . . ?
C23 Co1 N2 C9 89.0(2) . . . . ?
N5 Co1 N2 C9 131.8(2) . . . . ?
N1 Co1 N2 C9 -119.3(2) . . . . ?
N4 Co1 N3 C10 -166.0(3) . . . . ?
C23 Co1 N3 C10 -79.4(3) . . . . ?
N5 Co1 N3 C10 -84.3(4) . . . . ?
N2 Co1 N3 C10 11.4(3) . . . . ?
N1 Co1 N3 C10 104.4(3) . . . . ?
N4 Co1 N3 O1 16.5(3) . . . . ?
C23 Co1 N3 O1 103.0(3) . . . . ?
N5 Co1 N3 O1 98.2(3) . . . . ?
N2 Co1 N3 O1 -166.1(3) . . . . ?
N1 Co1 N3 O1 -73.2(3) . . . . ?
N3 Co1 N4 C21 170.3(3) . . . . ?
C23 Co1 N4 C21 57.4(3) . . . . ?
N5 Co1 N4 C21 14.3(3) . . . . ?
N2 Co1 N4 C21 139.8(11) . . . . ?
N1 Co1 N4 C21 -93.8(3) . . . . ?
N3 Co1 N4 O2 -10.7(2) . . . . ?
C23 Co1 N4 O2 -123.7(2) . . . . ?
N5 Co1 N4 O2 -166.7(2) . . . . ?
N2 Co1 N4 O2 -41.3(13) . . . . ?
N1 Co1 N4 O2 85.2(2) . . . . ?
N4 Co1 N5 C23 90.93(17) . . . . ?
N3 Co1 N5 C23 6.6(3) . . . . ?
N2 Co1 N5 C23 -84.87(17) . . . . ?
N1 Co1 N5 C23 177.48(16) . . . . ?
N4 Co1 N5 C18 -164.6(2) . . . . ?
N3 Co1 N5 C18 111.0(3) . . . . ?
C23 Co1 N5 C18 104.5(3) . . . . ?
N2 Co1 N5 C18 19.6(2) . . . . ?
N1 Co1 N5 C18 -78.0(2) . . . . ?
N4 Co1 N5 C20 -20.39(19) . . . . ?
N3 Co1 N5 C20 -104.8(3) . . . . ?
C23 Co1 N5 C20 -111.3(2) . . . . ?
N2 Co1 N5 C20 163.81(18) . . . . ?
N1 Co1 N5 C20 66.2(2) . . . . ?
C5 N1 C1 C2 -0.9(5) . . . . ?
Co1 N1 C1 C2 174.2(3) . . . . ?
N1 C1 C2 C3 1.1(6) . . . . ?
C1 C2 C3 C4 -0.5(6) . . . . ?
C2 C3 C4 C5 -0.1(6) . . . . ?
C1 N1 C5 C4 0.3(5) . . . . ?
Co1 N1 C5 C4 -174.7(3) . . . . ?
C1 N1 C5 C6 -177.0(3) . . . . ?
Co1 N1 C5 C6 7.9(4) . . . . ?
C3 C4 C5 N1 0.2(6) . . . . ?
C3 C4 C5 C6 177.4(4) . . . . ?
N1 C5 C6 C7 50.2(4) . . . . ?
C4 C5 C6 C7 -127.2(3) . . . . ?
C9 N2 C7 C6 168.3(2) . . . . ?
Co1 N2 C7 C6 46.0(3) . . . . ?
C5 C6 C7 N2 -83.5(3) . . . . ?
C7 N2 C9 C10 -94.3(3) . . . . ?
Co1 N2 C9 C10 31.8(3) . . . . ?
C7 N2 C9 C8 142.9(3) . . . . ?
Co1 N2 C9 C8 -90.9(3) . . . . ?
O1 N3 C10 C9 -177.2(3) . . . . ?
Co1 N3 C10 C9 5.1(4) . . . . ?
O1 N3 C10 C11 0.5(6) . . . . ?
Co1 N3 C10 C11 -177.1(3) . . . . ?
N2 C9 C10 N3 -24.8(4) . . . . ?
C8 C9 C10 N3 99.0(4) . . . . ?
N2 C9 C10 C11 157.4(4) . . . . ?
C8 C9 C10 C11 -78.9(5) . . . . ?
C16 N6 C12 C13 -0.1(7) . . . . ?
N6 C12 C13 C14 -0.3(8) . . . . ?
C12 C13 C14 C15 0.7(8) . . . . ?
C13 C14 C15 C16 -0.6(8) . . . . ?
C12 N6 C16 C15 0.2(6) . . . . ?
C12 N6 C16 C17 -179.3(4) . . . . ?
C14 C15 C16 N6 0.2(7) . . . . ?
C14 C15 C16 C17 179.6(4) . . . . ?
N6 C16 C17 C18 161.0(3) . . . . ?
C15 C16 C17 C18 -18.5(5) . . . . ?
C23 N5 C18 C17 -76.0(3) . . . . ?
C20 N5 C18 C17 61.9(3) . . . . ?
Co1 N5 C18 C17 -155.0(2) . . . . ?
C16 C17 C18 N5 -175.8(3) . . . . ?
C23 N5 C20 C21 -50.6(3) . . . . ?
C18 N5 C20 C21 172.3(2) . . . . ?
Co1 N5 C20 C21 23.1(3) . . . . ?
C23 N5 C20 C19 -173.0(3) . . . . ?
C18 N5 C20 C19 49.9(3) . . . . ?
Co1 N5 C20 C19 -99.3(3) . . . . ?
O2 N4 C21 C22 -3.5(5) . . . . ?
Co1 N4 C21 C22 175.6(3) . . . . ?
O2 N4 C21 C20 177.1(3) . . . . ?
Co1 N4 C21 C20 -3.9(4) . . . . ?
N5 C20 C21 N4 -13.2(4) . . . . ?
C19 C20 C21 N4 109.7(3) . . . . ?
N5 C20 C21 C22 167.3(3) . . . . ?
C19 C20 C21 C22 -69.8(4) . . . . ?
C18 N5 C23 Co1 -121.5(2) . . . . ?
C20 N5 C23 Co1 101.8(2) . . . . ?
N4 Co1 C23 N5 -84.00(16) . . . . ?
N3 Co1 C23 N5 -177.10(14) . . . . ?
N2 Co1 C23 N5 101.04(16) . . . . ?
N1 Co1 C23 N5 -4.9(3) . . . . ?
O41 Cl O3 O31 -73.2(17) . . . . ?
O5 Cl O3 O31 29.0(15) . . . . ?
O61 Cl O3 O31 162.7(18) . . . . ?
O4 Cl O3 O31 -96.9(15) . . . . ?
O6 Cl O3 O31 150.9(14) . . . . ?
O51 Cl O3 O31 59.7(16) . . . . ?
O5 Cl O4 O41 16.4(14) . . . . ?
O61 Cl O4 O41 -137.2(16) . . . . ?
O3 Cl O4 O41 140.8(13) . . . . ?
O6 Cl O4 O41 -106.9(13) . . . . ?
O31 Cl O4 O41 115.1(14) . . . . ?
O51 Cl O4 O41 1.4(17) . . . . ?
O41 Cl O5 O51 -154.0(14) . . . . ?
O61 Cl O5 O51 -20(2) . . . . ?
O3 Cl O5 O51 78.5(12) . . . . ?
O4 Cl O5 O51 -162.3(12) . . . . ?
O6 Cl O5 O51 -41.2(13) . . . . ?
O31 Cl O5 O51 90.3(13) . . . . ?
O41 Cl O6 O61 -118(2) . . . . ?
O5 Cl O6 O61 148(2) . . . . ?
O3 Cl O6 O61 24(2) . . . . ?
O4 Cl O6 O61 -86(2) . . . . ?
O31 Cl O6 O61 39(2) . . . . ?
O51 Cl O6 O61 128(2) . . . . ?
O5 Cl O41 O4 -165.2(12) . . . . ?
O61 Cl O41 O4 52.8(19) . . . . ?
O3 Cl O41 O4 -49.5(15) . . . . ?
O6 Cl O41 O4 84.2(13) . . . . ?
O31 Cl O41 O4 -76.1(14) . . . . ?
O51 Cl O41 O4 -179.1(11) . . . . ?
O41 Cl O51 O5 28.3(14) . . . . ?
O61 Cl O51 O5 165.6(15) . . . . ?
O3 Cl O51 O5 -111.6(11) . . . . ?
O4 Cl O51 O5 27.6(18) . . . . ?
O6 Cl O51 O5 141.8(12) . . . . ?
O31 Cl O51 O5 -90.3(13) . . . . ?
O41 Cl O31 O3 120.7(15) . . . . ?
O5 Cl O31 O3 -153.5(14) . . . . ?
O61 Cl O31 O3 -17.5(18) . . . . ?
O4 Cl O31 O3 89.5(14) . . . . ?
O6 Cl O31 O3 -36.1(17) . . . . ?
O51 Cl O31 O3 -123.2(15) . . . . ?
O41 Cl O61 O6 77(2) . . . . ?
O5 Cl O61 O6 -44(3) . . . . ?
O3 Cl O61 O6 -157(2) . . . . ?
O4 Cl O61 O6 101.7(19) . . . . ?
O31 Cl O61 O6 -149.3(18) . . . . ?
O51 Cl O61 O6 -54(2) . . . . ?
